data_1576362
loop_
_publ_author_name
'Xia, Wen-Li'
'Ran, Xiaoyun'
'Zhao, Yu'
'Zhang, Hong'
'Zhou, Qian'
'Yu, Xiao-Qi'
'Li, Kun'

_publ_section_title
;
 Fine-Tuning J-Aggregation via Steric Hindrance for High-Efficiency NIR-II
 Bioimaging and Photothermal Therapy
;
_journal_name_full 'Materials Horizons'
_journal_paper_doi 10.1039/D5MH01966D
_journal_year 2026
_chemical_formula_moiety 'C52 H30 N6, 1[C5H12O]'
_chemical_formula_sum 'C57 H42 N6 O'
_chemical_formula_weight 826.96
_space_group_crystal_system monoclinic
_space_group_IT_number 14
_space_group_name_Hall '-P 2yn'
_space_group_name_H-M_alt 'P 1 21/n 1'
_atom_sites_solution_hydrogens geom
_atom_sites_solution_primary dual
_audit_creation_date 2025-11-20
_audit_creation_method
;
Olex2 1.5
(compiled 2023.08.24 svn.re1ec1418 for OlexSys, GUI svn.r6817)
;
_audit_update_record
;
2025-11-22 deposited with the CCDC.	2025-12-01 downloaded from the CCDC.
;
_cell_angle_alpha 90
_cell_angle_beta 98.148(9)
_cell_angle_gamma 90
_cell_formula_units_Z 4
_cell_length_a 12.354(3)
_cell_length_b 19.366(3)
_cell_length_c 18.938(4)
_cell_measurement_reflns_used 5561
_cell_measurement_temperature 150(2)
_cell_measurement_theta_max 26.96
_cell_measurement_theta_min 2.41
_cell_volume 4485.1(16)
_computing_cell_refinement 'SAINT V8.40B (?, 2016)'
_computing_data_reduction 'SAINT V8.40B (?, 2016)'
_computing_molecular_graphics 'Olex2 1.5 (Dolomanov et al., 2009)'
_computing_publication_material 'Olex2 1.5 (Dolomanov et al., 2009)'
_computing_structure_refinement 'SHELXL 2025/1 (Sheldrick, 2015)'
_computing_structure_solution 'SHELXT 2018/2 (Sheldrick, 2018)'
_diffrn_ambient_temperature 150.0
_diffrn_measured_fraction_theta_full 0.997
_diffrn_measured_fraction_theta_max 0.997
_diffrn_measurement_device_type 'Bruker APEX-II CCD'
_diffrn_measurement_method '\f and \w scans'
_diffrn_radiation_type MoK\a
_diffrn_radiation_wavelength 0.71073
_diffrn_reflns_av_R_equivalents 0.1474
_diffrn_reflns_av_unetI/netI 0.1222
_diffrn_reflns_Laue_measured_fraction_full 0.997
_diffrn_reflns_Laue_measured_fraction_max 0.997
_diffrn_reflns_limit_h_max 14
_diffrn_reflns_limit_h_min -14
_diffrn_reflns_limit_k_max 23
_diffrn_reflns_limit_k_min -20
_diffrn_reflns_limit_l_max 22
_diffrn_reflns_limit_l_min -22
_diffrn_reflns_number 34412
_diffrn_reflns_point_group_measured_fraction_full 0.997
_diffrn_reflns_point_group_measured_fraction_max 0.997
_diffrn_reflns_theta_full 24.996
_diffrn_reflns_theta_max 24.996
_diffrn_reflns_theta_min 1.969
_diffrn_source_current 1.4
_diffrn_source_power 0.07
_diffrn_source_voltage 50.0
_diffrn_standards_number 0
_exptl_absorpt_coefficient_mu 0.074
_exptl_absorpt_correction_T_max 0.7456
_exptl_absorpt_correction_T_min 0.3727
_exptl_absorpt_correction_type none
_exptl_absorpt_process_details
;
SADABS-2016/2 (Bruker,2016/2) was used for absorption correction.
wR2(int) was 0.1703 before and 0.1150 after correction.
The Ratio of minimum to maximum transmission is 0.4999.
The \l/2 correction factor is Not present.
;
_exptl_crystal_colour 'metallic blackish black'
_exptl_crystal_colour_lustre metallic
_exptl_crystal_colour_modifier blackish
_exptl_crystal_colour_primary black
_exptl_crystal_density_diffrn 1.225
_exptl_crystal_description plate
_exptl_crystal_F_000 1736
_exptl_crystal_size_max 0.48
_exptl_crystal_size_mid 0.12
_exptl_crystal_size_min 0.04
_refine_diff_density_max 0.484
_refine_diff_density_min -0.356
_refine_diff_density_rms 0.062
_refine_ls_extinction_method none
_refine_ls_goodness_of_fit_ref 1.019
_refine_ls_hydrogen_treatment constr
_refine_ls_matrix_type full
_refine_ls_number_parameters 525
_refine_ls_number_reflns 7892
_refine_ls_number_restraints 11
_refine_ls_restrained_S_all 1.109
_refine_ls_R_factor_all 0.1148
_refine_ls_R_factor_gt 0.0796
_refine_ls_shift/su_max 0.000
_refine_ls_shift/su_mean 0.000
_refine_ls_structure_factor_coef Fsqd
_refine_ls_weighting_details 'w=1/[\s^2^(Fo^2^)+(0.1278P)^2^] where P=(Fo^2^+2Fc^2^)/3'
_refine_ls_weighting_scheme calc
_refine_ls_wR_factor_gt 0.2025
_refine_ls_wR_factor_ref 0.2345
_reflns_Friedel_coverage 0.000
_reflns_number_gt 4997
_reflns_number_total 7892
_reflns_threshold_expression 'I > 2\s(I)'
_cod_data_source_file d5mh01966d3.cif
_cod_data_source_block mo_lk_xwl_c_0m_a
_cod_original_cell_volume 4485.2(15)
_cod_database_code 1576362
_shelx_shelxl_version_number 2025/1
_shelx_space_group_comment
;
The symmetry employed for this shelxl refinement is uniquely defined
by the following loop, which should always be used as a source of
symmetry information in preference to the above space-group names.
They are only intended as comments.
;
_shelx_estimated_absorpt_t_max 0.997
_shelx_estimated_absorpt_t_min 0.965
_olex2_refinement_description
;
1. Fixed Uiso
 At 1.2 times of:
  All C(H) groups
2. Rigid bond restraints
 C15, C13
 with sigma for 1-2 distances of 0.01 and sigma for 1-3 distances of 0.01
3.a Aromatic/amide H refined with riding coordinates:
 C56(H56), C57(H57), C3(H3), C6(H6), C8(H8), C11(H11), C12(H12), C13(H13),
 C14(H14), C15(H15), C17(H17), C18(H18), C19(H19), C20(H20), C21(H21), C22(H22),
  C23(H23), C27(H27), C28(H28), C29(H29), C30(H30), C32(H32), C33(H33),
 C34(H34), C35(H35), C36(H36), C40(H40), C41(H41), C42(H42), C43(H43)
;
_smtbx_masks_void_probe_radius 1.2
_smtbx_masks_void_truncation_radius 1.2
_olex2_submission_special_instructions 'No special instructions were received'

loop_
_space_group_symop_operation_xyz
'x, y, z'
'-x+1/2, y+1/2, -z+1/2'
'-x, -y, -z'
'x-1/2, -y-1/2, z-1/2'

loop_
_atom_site_label
_atom_site_type_symbol
_atom_site_fract_x
_atom_site_fract_y
_atom_site_fract_z
_atom_site_U_iso_or_equiv
_atom_site_adp_type
_atom_site_occupancy
_atom_site_site_symmetry_order
_atom_site_calc_flag
_atom_site_refinement_flags_posn
_atom_site_refinement_flags_adp
_atom_site_refinement_flags_occupancy
_atom_site_disorder_assembly
_atom_site_disorder_group
N1 N 0.4667(2) 0.82465(13) 0.91625(13) 0.0367(7) Uani 1 1 d . . . . .
C2 C 0.4299(2) 0.75223(13) 0.73574(15) 0.0278(7) Uani 1 1 d . . . . .
N3 N 0.3378(2) 0.86245(12) 0.49510(14) 0.0377(7) Uani 1 1 d . . . . .
N4 N 0.6775(2) 0.46928(14) 0.52511(16) 0.0501(8) Uani 1 1 d . . . . .
N5 N 0.6681(2) 0.66636(15) 0.61686(17) 0.0542(9) Uani 1 1 d . . . . .
N6 N 0.1274(2) 0.46009(13) 0.79112(16) 0.0455(7) Uani 1 1 d . . . . .
N7 N 0.1977(2) 0.66682(14) 0.76365(17) 0.0505(8) Uani 1 1 d . . . . .
C56 C 0.5192(3) 0.75593(19) 1.1285(2) 0.0541(10) Uani 1 1 d . . . . .
H56 H 0.531279 0.739691 1.176284 0.065 Uiso 1 1 calc R U . . .
C57 C 0.4159(3) 0.7566(2) 1.0918(2) 0.0625(11) Uani 1 1 d . . . . .
H57 H 0.356554 0.741395 1.114592 0.075 Uiso 1 1 calc R U . . .
C3 C 0.3962(3) 0.7793(2) 1.02135(19) 0.0542(10) Uani 1 1 d . . . . .
H3 H 0.324175 0.779474 0.995863 0.065 Uiso 1 1 calc R U . . .
C4 C 0.4842(2) 0.80175(15) 0.98931(16) 0.0354(8) Uani 1 1 d . . . . .
C5 C 0.4590(2) 0.77816(15) 0.86159(16) 0.0322(7) Uani 1 1 d . . . . .
C6 C 0.4395(2) 0.80070(14) 0.78911(16) 0.0314(7) Uani 1 1 d . . . . .
H6 H 0.433171 0.848497 0.778018 0.038 Uiso 1 1 calc R U . . .
C7 C 0.4094(2) 0.75955(14) 0.65779(15) 0.0295(7) Uani 1 1 d . . . . .
C8 C 0.3830(2) 0.81498(14) 0.61448(16) 0.0310(7) Uani 1 1 d . . . . .
H8 H 0.377618 0.859600 0.634520 0.037 Uiso 1 1 calc R U . . .
C9 C 0.3636(2) 0.80602(14) 0.53969(16) 0.0319(7) Uani 1 1 d . . . . .
C10 C 0.3465(3) 0.85754(15) 0.42060(18) 0.0384(8) Uani 1 1 d . . . . .
C11 C 0.2535(3) 0.8516(2) 0.3717(2) 0.0661(12) Uani 1 1 d . . . . .
H11 H 0.184363 0.852650 0.388211 0.079 Uiso 1 1 calc R U . . .
C12 C 0.2567(5) 0.8441(3) 0.3001(3) 0.1021(19) Uani 1 1 d . . . . .
H12 H 0.190943 0.839596 0.267707 0.123 Uiso 1 1 calc R U . . .
C13 C 0.3528(5) 0.8434(3) 0.2767(3) 0.0840(15) Uani 1 1 d . U . . .
H13 H 0.354923 0.838291 0.226993 0.101 Uiso 1 1 calc R U . . .
C14 C 0.4463(3) 0.8564(2) 0.3975(2) 0.0668(13) Uani 1 1 d . . . . .
H14 H 0.512011 0.860080 0.430023 0.080 Uiso 1 1 calc R U . . .
C15 C 0.4484(4) 0.8496(2) 0.3214(3) 0.0812(16) Uani 1 1 d . U . . .
H15 H 0.516067 0.849376 0.303089 0.097 Uiso 1 1 calc R U . . .
C16 C 0.2778(3) 0.91989(16) 0.51696(17) 0.0445(9) Uani 1 1 d . . . . .
C17 C 0.3091(4) 0.98601(19) 0.5030(2) 0.0738(14) Uani 1 1 d . . . . .
H17 H 0.372454 0.993500 0.480912 0.089 Uiso 1 1 calc R U . . .
C18 C 0.2486(6) 1.0416(2) 0.5211(3) 0.102(2) Uani 1 1 d . . . . .
H18 H 0.270329 1.087340 0.511576 0.123 Uiso 1 1 calc R U . . .
C19 C 0.1578(6) 1.0306(3) 0.5527(3) 0.104(2) Uani 1 1 d . . . . .
H19 H 0.115905 1.069025 0.564430 0.125 Uiso 1 1 calc R U . . .
C20 C 0.1257(4) 0.9654(3) 0.5679(2) 0.0815(15) Uani 1 1 d . . . . .
H20 H 0.063453 0.958716 0.591351 0.098 Uiso 1 1 calc R U . . .
C21 C 0.1844(3) 0.9088(2) 0.5489(2) 0.0564(10) Uani 1 1 d . . . . .
H21 H 0.161189 0.863220 0.557584 0.068 Uiso 1 1 calc R U . . .
C22 C 0.3707(3) 0.73967(15) 0.51045(16) 0.0342(7) Uani 1 1 d . . . . .
H22 H 0.359991 0.733715 0.460150 0.041 Uiso 1 1 calc R U . . .
C23 C 0.3935(2) 0.68263(14) 0.55497(16) 0.0316(7) Uani 1 1 d . . . . .
H23 H 0.395333 0.637633 0.535193 0.038 Uiso 1 1 calc R U . . .
C24 C 0.4132(2) 0.69182(13) 0.62774(15) 0.0282(7) Uani 1 1 d . . . . .
C25 C 0.4297(2) 0.64277(14) 0.68611(15) 0.0296(7) Uani 1 1 d . . . . .
C26 C 0.4424(2) 0.68033(14) 0.75126(15) 0.0303(7) Uani 1 1 d . . . . .
C27 C 0.4724(2) 0.70641(15) 0.87684(16) 0.0354(7) Uani 1 1 d . . . . .
H27 H 0.486841 0.691177 0.924938 0.042 Uiso 1 1 calc R U . . .
C28 C 0.4645(2) 0.65904(15) 0.82212(16) 0.0336(7) Uani 1 1 d . . . . .
H28 H 0.474126 0.611311 0.832804 0.040 Uiso 1 1 calc R U . . .
C29 C 0.6066(3) 0.77879(19) 1.0964(2) 0.0517(9) Uani 1 1 d . . . . .
H29 H 0.678529 0.778809 1.121994 0.062 Uiso 1 1 calc R U . . .
C30 C 0.5880(3) 0.80143(16) 1.02698(18) 0.0417(8) Uani 1 1 d . . . . .
H30 H 0.647696 0.817088 1.004642 0.050 Uiso 1 1 calc R U . . .
C31 C 0.4709(3) 0.89873(15) 0.90558(16) 0.0368(8) Uani 1 1 d . . . . .
C32 C 0.3895(3) 0.94020(16) 0.92722(17) 0.0405(8) Uani 1 1 d . . . . .
H32 H 0.330660 0.919903 0.947112 0.049 Uiso 1 1 calc R U . . .
C33 C 0.3949(3) 1.01072(18) 0.91960(18) 0.0466(9) Uani 1 1 d . . . . .
H33 H 0.339406 1.039189 0.934125 0.056 Uiso 1 1 calc R U . . .
C34 C 0.4808(3) 1.04036(17) 0.89081(18) 0.0482(9) Uani 1 1 d . . . . .
H34 H 0.484256 1.089053 0.885440 0.058 Uiso 1 1 calc R U . . .
C35 C 0.5620(3) 0.99864(17) 0.86984(19) 0.0490(9) Uani 1 1 d . . . . .
H35 H 0.620928 1.018885 0.849999 0.059 Uiso 1 1 calc R U . . .
C36 C 0.5573(3) 0.92745(16) 0.87775(18) 0.0426(8) Uani 1 1 d . . . . .
H36 H 0.613350 0.898914 0.864044 0.051 Uiso 1 1 calc R U . . .
C37 C 0.4242(2) 0.56853(14) 0.67862(15) 0.0289(7) Uani 1 1 d . . . . .
C38 C 0.3526(2) 0.52432(14) 0.71140(15) 0.0286(7) Uani 1 1 d . . . . .
C39 C 0.3715(2) 0.45259(14) 0.68799(16) 0.0324(7) Uani 1 1 d . . . . .
C40 C 0.3278(3) 0.38970(15) 0.70512(18) 0.0388(8) Uani 1 1 d . . . . .
H40 H 0.279791 0.387443 0.740066 0.047 Uiso 1 1 calc R U . . .
C41 C 0.3547(3) 0.33057(15) 0.6709(2) 0.0484(9) Uani 1 1 d . . . . .
H41 H 0.325806 0.287333 0.682864 0.058 Uiso 1 1 calc R U . . .
C42 C 0.4236(3) 0.33377(16) 0.6193(2) 0.0560(11) Uani 1 1 d . . . . .
H42 H 0.439473 0.292935 0.594898 0.067 Uiso 1 1 calc R U . . .
C43 C 0.4693(3) 0.39571(15) 0.60288(19) 0.0449(9) Uani 1 1 d . . . . .
H43 H 0.517190 0.397362 0.567869 0.054 Uiso 1 1 calc R U . . .
C44 C 0.4450(2) 0.45546(14) 0.63762(16) 0.0320(7) Uani 1 1 d . . . . .
C45 C 0.4843(2) 0.52749(14) 0.63441(15) 0.0289(7) Uani 1 1 d . . . . .
C46 C 0.5724(2) 0.54786(14) 0.60178(15) 0.0303(7) Uani 1 1 d . . . . .
C47 C 0.6293(2) 0.50307(15) 0.55973(17) 0.0364(8) Uani 1 1 d . . . . .
C48 C 0.6235(2) 0.61412(16) 0.61047(17) 0.0348(7) Uani 1 1 d . . . . .
C49 C 0.2668(2) 0.54321(14) 0.74705(15) 0.0296(7) Uani 1 1 d . . . . .
C50 C 0.1916(2) 0.49557(15) 0.77134(16) 0.0352(7) Uani 1 1 d . . . . .
C51 C 0.2316(2) 0.61269(15) 0.75579(17) 0.0354(8) Uani 1 1 d . . . . .

loop_
_atom_site_aniso_label
_atom_site_aniso_U_11
_atom_site_aniso_U_22
_atom_site_aniso_U_33
_atom_site_aniso_U_23
_atom_site_aniso_U_13
_atom_site_aniso_U_12
N1 0.0444(16) 0.0346(14) 0.0316(15) -0.0088(11) 0.0071(12) 0.0020(11)
C2 0.0267(15) 0.0243(14) 0.0325(17) -0.0040(12) 0.0043(12) 0.0002(11)
N3 0.0501(16) 0.0321(14) 0.0311(15) 0.0000(11) 0.0060(12) 0.0055(12)
N4 0.0440(17) 0.0484(17) 0.061(2) -0.0224(15) 0.0184(15) -0.0077(13)
N5 0.0520(19) 0.0394(17) 0.077(2) -0.0109(15) 0.0277(17) -0.0125(14)
N6 0.0474(17) 0.0359(15) 0.0564(19) 0.0072(13) 0.0181(14) -0.0008(13)
N7 0.0451(17) 0.0322(16) 0.079(2) -0.0098(14) 0.0261(16) 0.0003(12)
C56 0.064(3) 0.058(2) 0.039(2) -0.0019(17) 0.0030(18) 0.0136(19)
C57 0.061(3) 0.085(3) 0.046(2) -0.001(2) 0.022(2) -0.001(2)
C3 0.045(2) 0.079(3) 0.039(2) -0.0020(19) 0.0084(16) -0.0035(19)
C4 0.0397(18) 0.0340(16) 0.0331(18) -0.0101(13) 0.0073(14) 0.0049(13)
C5 0.0323(16) 0.0336(16) 0.0314(17) -0.0076(13) 0.0067(13) 0.0031(12)
C6 0.0329(16) 0.0252(15) 0.0367(18) -0.0053(12) 0.0065(13) 0.0043(12)
C7 0.0344(16) 0.0236(14) 0.0313(17) -0.0050(12) 0.0074(13) -0.0026(12)
C8 0.0359(17) 0.0203(14) 0.0367(18) -0.0027(12) 0.0052(13) 0.0010(12)
C9 0.0359(17) 0.0280(15) 0.0321(17) -0.0005(13) 0.0054(13) -0.0004(12)
C10 0.0430(19) 0.0331(16) 0.042(2) 0.0056(14) 0.0148(15) 0.0006(14)
C11 0.060(3) 0.102(3) 0.036(2) -0.002(2) 0.0077(19) 0.001(2)
C12 0.101(4) 0.164(6) 0.043(3) 0.000(3) 0.016(3) 0.013(4)
C13 0.104(4) 0.091(3) 0.063(3) 0.019(3) 0.033(3) 0.024(3)
C14 0.049(2) 0.061(2) 0.098(3) 0.015(2) 0.036(2) 0.0140(19)
C15 0.082(3) 0.072(3) 0.106(4) 0.013(3) 0.072(3) 0.023(3)
C16 0.065(2) 0.0361(18) 0.0322(19) -0.0017(14) 0.0055(16) 0.0138(16)
C17 0.132(4) 0.036(2) 0.056(3) 0.0015(18) 0.024(3) 0.005(2)
C18 0.205(7) 0.036(2) 0.070(3) -0.001(2) 0.031(4) 0.034(3)
C19 0.167(6) 0.083(4) 0.061(3) 0.000(3) 0.013(3) 0.082(4)
C20 0.087(3) 0.101(4) 0.057(3) 0.001(3) 0.011(2) 0.053(3)
C21 0.057(2) 0.059(2) 0.052(2) -0.0012(18) 0.0044(18) 0.0215(18)
C22 0.0443(18) 0.0317(16) 0.0276(17) -0.0053(13) 0.0082(14) -0.0036(13)
C23 0.0403(17) 0.0226(14) 0.0330(17) -0.0055(12) 0.0088(13) -0.0010(12)
C24 0.0311(16) 0.0243(15) 0.0298(17) -0.0051(12) 0.0063(12) -0.0024(11)
C25 0.0306(16) 0.0262(15) 0.0341(17) -0.0036(12) 0.0118(13) 0.0008(12)
C26 0.0310(16) 0.0272(15) 0.0328(17) -0.0047(12) 0.0055(13) -0.0004(12)
C27 0.0429(18) 0.0346(16) 0.0291(17) 0.0001(13) 0.0062(14) 0.0026(13)
C28 0.0377(17) 0.0299(15) 0.0343(18) -0.0032(13) 0.0082(13) 0.0009(12)
C29 0.049(2) 0.056(2) 0.048(2) -0.0031(17) 0.0026(17) 0.0135(17)
C30 0.0394(19) 0.0427(19) 0.044(2) -0.0072(15) 0.0072(15) 0.0078(14)
C31 0.0435(19) 0.0345(17) 0.0321(18) -0.0121(13) 0.0040(14) -0.0005(14)
C32 0.0422(18) 0.0408(18) 0.0390(19) -0.0069(15) 0.0072(15) 0.0051(14)
C33 0.054(2) 0.046(2) 0.040(2) -0.0112(15) 0.0050(16) 0.0087(16)
C34 0.063(2) 0.0374(18) 0.042(2) -0.0125(15) -0.0010(17) 0.0001(16)
C35 0.056(2) 0.045(2) 0.047(2) -0.0106(16) 0.0102(17) -0.0072(16)
C36 0.0445(19) 0.0422(19) 0.041(2) -0.0138(15) 0.0070(15) 0.0006(15)
C37 0.0371(16) 0.0221(14) 0.0279(16) -0.0027(11) 0.0061(13) 0.0009(11)
C38 0.0341(16) 0.0255(14) 0.0259(16) -0.0010(12) 0.0032(12) -0.0016(12)
C39 0.0363(17) 0.0238(14) 0.0375(18) -0.0027(12) 0.0065(13) 0.0019(12)
C40 0.0401(18) 0.0247(15) 0.054(2) 0.0044(14) 0.0144(15) 0.0023(13)
C41 0.057(2) 0.0197(15) 0.072(3) -0.0011(15) 0.0210(19) -0.0001(14)
C42 0.071(3) 0.0255(17) 0.077(3) -0.0103(17) 0.031(2) 0.0024(16)
C43 0.056(2) 0.0263(16) 0.056(2) -0.0091(15) 0.0217(18) 0.0010(14)
C44 0.0344(16) 0.0240(15) 0.0379(18) -0.0016(12) 0.0065(13) 0.0022(12)
C45 0.0340(16) 0.0255(14) 0.0277(16) -0.0035(12) 0.0063(12) -0.0001(12)
C46 0.0321(16) 0.0263(15) 0.0333(17) -0.0065(12) 0.0075(13) -0.0009(12)
C47 0.0401(18) 0.0345(16) 0.0354(18) -0.0097(14) 0.0077(14) -0.0051(13)
C48 0.0326(17) 0.0351(17) 0.0390(19) -0.0042(13) 0.0133(14) 0.0021(14)
C49 0.0346(16) 0.0249(14) 0.0299(16) 0.0004(12) 0.0066(13) 0.0002(12)
C50 0.0384(17) 0.0302(16) 0.0378(19) 0.0015(13) 0.0077(14) 0.0026(13)
C51 0.0324(17) 0.0319(17) 0.045(2) -0.0001(14) 0.0143(14) -0.0038(13)

loop_
_atom_type_symbol
_atom_type_description
_atom_type_scat_dispersion_real
_atom_type_scat_dispersion_imag
_atom_type_scat_source
C C 0.0033 0.0016 'International Tables Vol C Tables 4.2.6.8 and 6.1.1.4'
H H 0.0000 0.0000 'International Tables Vol C Tables 4.2.6.8 and 6.1.1.4'
N N 0.0061 0.0033 'International Tables Vol C Tables 4.2.6.8 and 6.1.1.4'
O O 0.0106 0.0060 'International Tables Vol C Tables 4.2.6.8 and 6.1.1.4'

loop_
_geom_angle_atom_site_label_1
_geom_angle_atom_site_label_2
_geom_angle_atom_site_label_3
_geom_angle
_geom_angle_site_symmetry_1
_geom_angle_site_symmetry_3
_geom_angle_publ_flag
C4 N1 C31 115.8(2) . . ?
C5 N1 C4 120.7(3) . . ?
C5 N1 C31 123.1(2) . . ?
C6 C2 C7 131.2(3) . . ?
C6 C2 C26 121.4(3) . . ?
C26 C2 C7 107.4(2) . . ?
C9 N3 C10 120.2(2) . . ?
C9 N3 C16 121.3(2) . . ?
C16 N3 C10 116.8(3) . . ?
C57 C56 H56 119.9 . . ?
C57 C56 C29 120.3(4) . . ?
C29 C56 H56 119.9 . . ?
C56 C57 H57 119.5 . . ?
C56 C57 C3 121.1(3) . . ?
C3 C57 H57 119.5 . . ?
C57 C3 H3 120.8 . . ?
C4 C3 C57 118.4(3) . . ?
C4 C3 H3 120.8 . . ?
C3 C4 N1 119.8(3) . . ?
C30 C4 N1 120.1(3) . . ?
C30 C4 C3 120.2(3) . . ?
N1 C5 C6 120.8(3) . . ?
N1 C5 C27 119.7(3) . . ?
C27 C5 C6 119.5(3) . . ?
C2 C6 C5 119.0(3) . . ?
C2 C6 H6 120.5 . . ?
C5 C6 H6 120.5 . . ?
C8 C7 C2 132.4(2) . . ?
C8 C7 C24 120.0(3) . . ?
C24 C7 C2 107.5(2) . . ?
C7 C8 H8 120.0 . . ?
C7 C8 C9 119.9(2) . . ?
C9 C8 H8 120.0 . . ?
N3 C9 C8 120.3(2) . . ?
N3 C9 C22 120.0(3) . . ?
C22 C9 C8 119.7(3) . . ?
C11 C10 N3 119.8(3) . . ?
C14 C10 N3 120.9(4) . . ?
C14 C10 C11 119.3(4) . . ?
C10 C11 H11 118.8 . . ?
C12 C11 C10 122.5(4) . . ?
C12 C11 H11 118.8 . . ?
C11 C12 H12 120.5 . . ?
C13 C12 C11 119.0(6) . . ?
C13 C12 H12 120.5 . . ?
C12 C13 H13 119.0 . . ?
C12 C13 C15 122.1(5) . . ?
C15 C13 H13 119.0 . . ?
C10 C14 H14 121.2 . . ?
C10 C14 C15 117.6(4) . . ?
C15 C14 H14 121.2 . . ?
C13 C15 C14 119.5(4) . . ?
C13 C15 H15 120.3 . . ?
C14 C15 H15 120.3 . . ?
C17 C16 N3 119.8(3) . . ?
C17 C16 C21 120.0(3) . . ?
C21 C16 N3 120.1(3) . . ?
C16 C17 H17 119.9 . . ?
C16 C17 C18 120.1(5) . . ?
C18 C17 H17 119.9 . . ?
C17 C18 H18 120.1 . . ?
C19 C18 C17 119.7(5) . . ?
C19 C18 H18 120.1 . . ?
C18 C19 H19 119.4 . . ?
C18 C19 C20 121.2(4) . . ?
C20 C19 H19 119.4 . . ?
C19 C20 H20 120.1 . . ?
C19 C20 C21 119.8(5) . . ?
C21 C20 H20 120.1 . . ?
C16 C21 H21 120.5 . . ?
C20 C21 C16 119.1(4) . . ?
C20 C21 H21 120.5 . . ?
C9 C22 H22 119.9 . . ?
C23 C22 C9 120.3(3) . . ?
C23 C22 H22 119.9 . . ?
C22 C23 H23 120.2 . . ?
C24 C23 C22 119.7(2) . . ?
C24 C23 H23 120.2 . . ?
C7 C24 C25 107.8(2) . . ?
C23 C24 C7 120.3(3) . . ?
C23 C24 C25 131.6(2) . . ?
C26 C25 C24 108.2(2) . . ?
C26 C25 C37 126.3(3) . . ?
C37 C25 C24 125.3(3) . . ?
C25 C26 C2 109.0(3) . . ?
C28 C26 C2 119.2(3) . . ?
C28 C26 C25 131.8(3) . . ?
C5 C27 H27 119.9 . . ?
C28 C27 C5 120.2(3) . . ?
C28 C27 H27 119.9 . . ?
C26 C28 H28 119.6 . . ?
C27 C28 C26 120.7(3) . . ?
C27 C28 H28 119.6 . . ?
C56 C29 H29 120.4 . . ?
C30 C29 C56 119.2(4) . . ?
C30 C29 H29 120.4 . . ?
C4 C30 H30 119.5 . . ?
C29 C30 C4 120.9(3) . . ?
C29 C30 H30 119.5 . . ?
C32 C31 N1 119.2(3) . . ?
C36 C31 N1 119.9(3) . . ?
C36 C31 C32 120.8(3) . . ?
C31 C32 H32 120.2 . . ?
C33 C32 C31 119.6(3) . . ?
C33 C32 H32 120.2 . . ?
C32 C33 H33 119.9 . . ?
C32 C33 C34 120.2(3) . . ?
C34 C33 H33 119.9 . . ?
C33 C34 H34 120.1 . . ?
C33 C34 C35 119.8(3) . . ?
C35 C34 H34 120.1 . . ?
C34 C35 H35 119.9 . . ?
C36 C35 C34 120.3(3) . . ?
C36 C35 H35 119.9 . . ?
C31 C36 C35 119.3(3) . . ?
C31 C36 H36 120.3 . . ?
C35 C36 H36 120.3 . . ?
C38 C37 C25 125.1(2) . . ?
C38 C37 C45 108.9(2) . . ?
C45 C37 C25 126.0(2) . . ?
C37 C38 C39 107.2(2) . . ?
C49 C38 C37 128.0(2) . . ?
C49 C38 C39 123.8(2) . . ?
C40 C39 C38 131.8(2) . . ?
C40 C39 C44 120.1(3) . . ?
C44 C39 C38 108.0(2) . . ?
C39 C40 H40 120.3 . . ?
C41 C40 C39 119.4(3) . . ?
C41 C40 H40 120.3 . . ?
C40 C41 H41 119.8 . . ?
C40 C41 C42 120.5(3) . . ?
C42 C41 H41 119.8 . . ?
C41 C42 H42 119.7 . . ?
C43 C42 C41 120.6(3) . . ?
C43 C42 H42 119.7 . . ?
C42 C43 H43 120.1 . . ?
C42 C43 C44 119.8(3) . . ?
C44 C43 H43 120.1 . . ?
C39 C44 C45 108.1(2) . . ?
C43 C44 C39 119.5(3) . . ?
C43 C44 C45 132.4(2) . . ?
C37 C45 C44 107.4(2) . . ?
C46 C45 C37 127.4(2) . . ?
C46 C45 C44 124.7(2) . . ?
C45 C46 C47 123.8(3) . . ?
C45 C46 C48 124.6(2) . . ?
C47 C46 C48 111.4(2) . . ?
N4 C47 C46 177.2(3) . . ?
N5 C48 C46 177.5(3) . . ?
C38 C49 C50 124.3(2) . . ?
C38 C49 C51 124.9(2) . . ?
C50 C49 C51 110.3(2) . . ?
N6 C50 C49 176.4(3) . . ?
N7 C51 C49 176.0(3) . . ?

loop_
_geom_bond_atom_site_label_1
_geom_bond_atom_site_label_2
_geom_bond_distance
_geom_bond_site_symmetry_2
_geom_bond_publ_flag
N1 C4 1.440(4) . ?
N1 C5 1.365(4) . ?
N1 C31 1.451(4) . ?
C2 C6 1.372(4) . ?
C2 C7 1.469(4) . ?
C2 C26 1.427(4) . ?
N3 C9 1.390(4) . ?
N3 C10 1.433(4) . ?
N3 C16 1.430(4) . ?
N4 C47 1.151(3) . ?
N5 C48 1.150(4) . ?
N6 C50 1.152(4) . ?
N7 C51 1.146(4) . ?
C56 H56 0.9500 . ?
C56 C57 1.364(6) . ?
C56 C29 1.385(5) . ?
C57 H57 0.9500 . ?
C57 C3 1.392(5) . ?
C3 H3 0.9500 . ?
C3 C4 1.388(4) . ?
C4 C30 1.377(5) . ?
C5 C6 1.428(4) . ?
C5 C27 1.424(4) . ?
C6 H6 0.9500 . ?
C7 C8 1.362(4) . ?
C7 C24 1.433(4) . ?
C8 H8 0.9500 . ?
C8 C9 1.413(4) . ?
C9 C22 1.407(4) . ?
C10 C11 1.375(5) . ?
C10 C14 1.366(4) . ?
C11 H11 0.9500 . ?
C11 C12 1.370(6) . ?
C12 H12 0.9500 . ?
C12 C13 1.326(7) . ?
C13 H13 0.9500 . ?
C13 C15 1.357(7) . ?
C14 H14 0.9500 . ?
C14 C15 1.450(6) . ?
C15 H15 0.9500 . ?
C16 C17 1.374(5) . ?
C16 C21 1.393(5) . ?
C17 H17 0.9500 . ?
C17 C18 1.381(6) . ?
C18 H18 0.9500 . ?
C18 C19 1.361(8) . ?
C19 H19 0.9500 . ?
C19 C20 1.367(8) . ?
C20 H20 0.9500 . ?
C20 C21 1.388(5) . ?
C21 H21 0.9500 . ?
C22 H22 0.9500 . ?
C22 C23 1.394(4) . ?
C23 H23 0.9500 . ?
C23 C24 1.377(4) . ?
C24 C25 1.450(4) . ?
C25 C26 1.422(4) . ?
C25 C37 1.445(4) . ?
C26 C28 1.393(4) . ?
C27 H27 0.9500 . ?
C27 C28 1.377(4) . ?
C28 H28 0.9500 . ?
C29 H29 0.9500 . ?
C29 C30 1.373(5) . ?
C30 H30 0.9500 . ?
C31 C32 1.393(4) . ?
C31 C36 1.374(4) . ?
C32 H32 0.9500 . ?
C32 C33 1.376(5) . ?
C33 H33 0.9500 . ?
C33 C34 1.385(5) . ?
C34 H34 0.9500 . ?
C34 C35 1.389(5) . ?
C35 H35 0.9500 . ?
C35 C36 1.389(5) . ?
C36 H36 0.9500 . ?
C37 C38 1.434(4) . ?
C37 C45 1.435(4) . ?
C38 C39 1.487(4) . ?
C38 C49 1.384(4) . ?
C39 C40 1.389(4) . ?
C39 C44 1.409(4) . ?
C40 H40 0.9500 . ?
C40 C41 1.379(4) . ?
C41 H41 0.9500 . ?
C41 C42 1.386(5) . ?
C42 H42 0.9500 . ?
C42 C43 1.379(4) . ?
C43 H43 0.9500 . ?
C43 C44 1.385(4) . ?
C44 C45 1.481(4) . ?
C45 C46 1.383(4) . ?
C46 C47 1.428(4) . ?
C46 C48 1.429(4) . ?
C49 C50 1.431(4) . ?
C49 C51 1.431(4) . ?

loop_
_geom_torsion_atom_site_label_1
_geom_torsion_atom_site_label_2
_geom_torsion_atom_site_label_3
_geom_torsion_atom_site_label_4
_geom_torsion
_geom_torsion_site_symmetry_1
_geom_torsion_site_symmetry_2
_geom_torsion_site_symmetry_3
_geom_torsion_site_symmetry_4
_geom_torsion_publ_flag
N1 C4 C30 C29 -179.0(3) . . . . ?
N1 C5 C6 C2 -178.6(3) . . . . ?
N1 C5 C27 C28 179.8(3) . . . . ?
N1 C31 C32 C33 177.8(3) . . . . ?
N1 C31 C36 C35 -178.1(3) . . . . ?
C2 C7 C8 C9 -177.5(3) . . . . ?
C2 C7 C24 C23 178.0(2) . . . . ?
C2 C7 C24 C25 3.1(3) . . . . ?
C2 C26 C28 C27 1.1(4) . . . . ?
N3 C9 C22 C23 -178.1(3) . . . . ?
N3 C10 C11 C12 -177.5(4) . . . . ?
N3 C10 C14 C15 178.4(3) . . . . ?
N3 C16 C17 C18 177.1(4) . . . . ?
N3 C16 C21 C20 -178.2(4) . . . . ?
C56 C57 C3 C4 -0.4(6) . . . . ?
C56 C29 C30 C4 0.1(5) . . . . ?
C57 C56 C29 C30 -0.7(5) . . . . ?
C57 C3 C4 N1 179.1(3) . . . . ?
C57 C3 C4 C30 -0.2(5) . . . . ?
C3 C4 C30 C29 0.3(5) . . . . ?
C4 N1 C5 C6 178.7(2) . . . . ?
C4 N1 C5 C27 -2.3(4) . . . . ?
C4 N1 C31 C32 -67.5(4) . . . . ?
C4 N1 C31 C36 109.3(3) . . . . ?
C5 N1 C4 C3 -82.1(4) . . . . ?
C5 N1 C4 C30 97.2(3) . . . . ?
C5 N1 C31 C32 119.6(3) . . . . ?
C5 N1 C31 C36 -63.6(4) . . . . ?
C5 C27 C28 C26 -0.5(4) . . . . ?
C6 C2 C7 C8 -7.6(5) . . . . ?
C6 C2 C7 C24 177.0(3) . . . . ?
C6 C2 C26 C25 -179.3(2) . . . . ?
C6 C2 C26 C28 0.2(4) . . . . ?
C6 C5 C27 C28 -1.2(4) . . . . ?
C7 C2 C6 C5 179.6(3) . . . . ?
C7 C2 C26 C25 -0.5(3) . . . . ?
C7 C2 C26 C28 179.0(2) . . . . ?
C7 C8 C9 N3 -179.3(3) . . . . ?
C7 C8 C9 C22 0.6(4) . . . . ?
C7 C24 C25 C26 -3.4(3) . . . . ?
C7 C24 C25 C37 171.6(2) . . . . ?
C8 C7 C24 C23 1.9(4) . . . . ?
C8 C7 C24 C25 -173.0(2) . . . . ?
C8 C9 C22 C23 1.9(4) . . . . ?
C9 N3 C10 C11 104.8(4) . . . . ?
C9 N3 C10 C14 -73.1(4) . . . . ?
C9 N3 C16 C17 137.2(4) . . . . ?
C9 N3 C16 C21 -46.2(5) . . . . ?
C9 C22 C23 C24 -2.5(4) . . . . ?
C10 N3 C9 C8 163.4(3) . . . . ?
C10 N3 C9 C22 -16.5(4) . . . . ?
C10 N3 C16 C17 -57.7(5) . . . . ?
C10 N3 C16 C21 118.9(4) . . . . ?
C10 C11 C12 C13 -0.7(8) . . . . ?
C10 C14 C15 C13 -1.1(6) . . . . ?
C11 C10 C14 C15 0.5(5) . . . . ?
C11 C12 C13 C15 0.1(9) . . . . ?
C12 C13 C15 C14 0.8(8) . . . . ?
C14 C10 C11 C12 0.4(7) . . . . ?
C16 N3 C9 C8 -32.0(4) . . . . ?
C16 N3 C9 C22 148.1(3) . . . . ?
C16 N3 C10 C11 -60.5(4) . . . . ?
C16 N3 C10 C14 121.7(4) . . . . ?
C16 C17 C18 C19 -0.1(8) . . . . ?
C17 C16 C21 C20 -1.6(6) . . . . ?
C17 C18 C19 C20 0.9(9) . . . . ?
C18 C19 C20 C21 -2.1(8) . . . . ?
C19 C20 C21 C16 2.4(7) . . . . ?
C21 C16 C17 C18 0.5(7) . . . . ?
C22 C23 C24 C7 0.6(4) . . . . ?
C22 C23 C24 C25 174.2(3) . . . . ?
C23 C24 C25 C26 -177.6(3) . . . . ?
C23 C24 C25 C37 -2.5(5) . . . . ?
C24 C7 C8 C9 -2.5(4) . . . . ?
C24 C25 C26 C2 2.4(3) . . . . ?
C24 C25 C26 C28 -177.0(3) . . . . ?
C24 C25 C37 C38 -122.7(3) . . . . ?
C24 C25 C37 C45 53.5(4) . . . . ?
C25 C26 C28 C27 -179.6(3) . . . . ?
C25 C37 C38 C39 178.4(3) . . . . ?
C25 C37 C38 C49 9.7(5) . . . . ?
C25 C37 C45 C44 -174.4(3) . . . . ?
C25 C37 C45 C46 13.4(5) . . . . ?
C26 C2 C6 C5 -1.9(4) . . . . ?
C26 C2 C7 C8 173.8(3) . . . . ?
C26 C2 C7 C24 -1.7(3) . . . . ?
C26 C25 C37 C38 51.5(5) . . . . ?
C26 C25 C37 C45 -132.3(3) . . . . ?
C27 C5 C6 C2 2.4(4) . . . . ?
C29 C56 C57 C3 0.8(6) . . . . ?
C31 N1 C4 C3 104.8(3) . . . . ?
C31 N1 C4 C30 -75.9(3) . . . . ?
C31 N1 C5 C6 -8.8(4) . . . . ?
C31 N1 C5 C27 170.2(3) . . . . ?
C31 C32 C33 C34 -0.2(5) . . . . ?
C32 C31 C36 C35 -1.3(5) . . . . ?
C32 C33 C34 C35 -0.2(5) . . . . ?
C33 C34 C35 C36 -0.1(5) . . . . ?
C34 C35 C36 C31 0.9(5) . . . . ?
C36 C31 C32 C33 1.0(5) . . . . ?
C37 C25 C26 C2 -172.6(3) . . . . ?
C37 C25 C26 C28 8.0(5) . . . . ?
C37 C38 C39 C40 177.5(3) . . . . ?
C37 C38 C39 C44 -5.2(3) . . . . ?
C37 C38 C49 C50 172.7(3) . . . . ?
C37 C38 C49 C51 2.0(5) . . . . ?
C37 C45 C46 C47 178.5(3) . . . . ?
C37 C45 C46 C48 3.9(5) . . . . ?
C38 C37 C45 C44 2.4(3) . . . . ?
C38 C37 C45 C46 -169.9(3) . . . . ?
C38 C39 C40 C41 175.3(3) . . . . ?
C38 C39 C44 C43 -174.6(3) . . . . ?
C38 C39 C44 C45 6.6(3) . . . . ?
C39 C38 C49 C50 5.8(5) . . . . ?
C39 C38 C49 C51 -164.9(3) . . . . ?
C39 C40 C41 C42 -0.8(6) . . . . ?
C39 C44 C45 C37 -5.6(3) . . . . ?
C39 C44 C45 C46 166.9(3) . . . . ?
C40 C39 C44 C43 3.1(5) . . . . ?
C40 C39 C44 C45 -175.7(3) . . . . ?
C40 C41 C42 C43 2.2(6) . . . . ?
C41 C42 C43 C44 -0.9(6) . . . . ?
C42 C43 C44 C39 -1.7(5) . . . . ?
C42 C43 C44 C45 176.7(4) . . . . ?
C43 C44 C45 C37 175.8(4) . . . . ?
C43 C44 C45 C46 -11.7(6) . . . . ?
C44 C39 C40 C41 -1.8(5) . . . . ?
C44 C45 C46 C47 7.6(5) . . . . ?
C44 C45 C46 C48 -167.1(3) . . . . ?
C45 C37 C38 C39 1.6(3) . . . . ?
C45 C37 C38 C49 -167.0(3) . . . . ?
C49 C38 C39 C40 -13.3(5) . . . . ?
C49 C38 C39 C44 164.1(3) . . . . ?

loop_
_smtbx_masks_void_nr
_smtbx_masks_void_average_x
_smtbx_masks_void_average_y
_smtbx_masks_void_average_z
_smtbx_masks_void_volume
_smtbx_masks_void_count_electrons
_smtbx_masks_void_content
1 0.255 0.108 0.328 238.6 51.7 '1 C5H12O'
2 -0.255 -0.108 0.672 238.6 51.7 '1 C5H12O'
3 -0.245 0.392 0.828 238.6 51.7 '1 C5H12O'
4 0.245 0.608 0.172 238.6 51.7 '1 C5H12O'
